data_7019247
loop_
_publ_author_name
'Murdock, Christopher R.'
'Lu, Zheng'
'Jenkins, David M.'

_publ_section_title
;
 Utilizing a copper MOF as a reagent in a solvent mediated reaction to
 form a topologically distinct MOF.
;
_journal_issue 26
_journal_name_full 'Dalton transactions (Cambridge, England : 2003)'
_journal_page_first 7839
_journal_page_last 7841
_journal_paper_doi 10.1039/c2dt30078h
_journal_volume 41
_journal_year 2012
_chemical_formula_sum 'C24 H30 Cu6 N18 O28 S5'
_chemical_formula_weight 1560.20
_chemical_name_systematic
;
?
;
_space_group_IT_number 52
_symmetry_cell_setting orthorhombic
_symmetry_space_group_name_Hall '-P 2a 2bc'
_symmetry_space_group_name_H-M 'P n n a'
_atom_sites_solution_hydrogens geom
_atom_sites_solution_primary direct
_atom_sites_solution_secondary difmap
_audit_creation_method SHELXL-97
_cell_angle_alpha 90.00
_cell_angle_beta 90.00
_cell_angle_gamma 90.00
_cell_formula_units_Z 4
_cell_length_a 24.569(4)
_cell_length_b 14.682(2)
_cell_length_c 22.399(3)
_cell_measurement_reflns_used 9954
_cell_measurement_temperature 278(2)
_cell_measurement_theta_max 23.29
_cell_measurement_theta_min 2.16
_cell_volume 8080(2)
_computing_cell_refinement 'Bruker SAINT'
_computing_data_collection 'Bruker APEX2'
_computing_data_reduction 'Bruker SAINT'
_computing_molecular_graphics 'Bruker SHELXTL'
_computing_publication_material 'Bruker SHELXTL'
_computing_structure_refinement 'SHELXL-97 (Sheldrick, 2008)'
_computing_structure_solution 'SHELXS-97 (Sheldrick, 2008)'
_diffrn_ambient_temperature 278(2)
_diffrn_measured_fraction_theta_full 0.995
_diffrn_measured_fraction_theta_max 0.995
_diffrn_measurement_device_type 'Bruker Apex II CCD'
_diffrn_measurement_method '\w scan'
_diffrn_radiation_monochromator graphite
_diffrn_radiation_source 'fine-focus sealed tube'
_diffrn_radiation_type MoK\a
_diffrn_radiation_wavelength 0.71073
_diffrn_reflns_av_R_equivalents 0.0647
_diffrn_reflns_av_sigmaI/netI 0.0352
_diffrn_reflns_limit_h_max 27
_diffrn_reflns_limit_h_min -27
_diffrn_reflns_limit_k_max 16
_diffrn_reflns_limit_k_min -16
_diffrn_reflns_limit_l_max 24
_diffrn_reflns_limit_l_min -24
_diffrn_reflns_number 64167
_diffrn_reflns_theta_full 23.39
_diffrn_reflns_theta_max 23.39
_diffrn_reflns_theta_min 1.66
_exptl_absorpt_coefficient_mu 1.747
_exptl_absorpt_correction_T_max 0.7213
_exptl_absorpt_correction_T_min 0.4753
_exptl_absorpt_correction_type multi-scan
_exptl_absorpt_process_details SADABS
_exptl_crystal_density_diffrn 1.283
_exptl_crystal_density_method 'not measured'
_exptl_crystal_F_000 3112
_exptl_crystal_size_max 0.50
_exptl_crystal_size_mid 0.40
_exptl_crystal_size_min 0.20
_platon_squeeze_details ' ?'
_refine_diff_density_max 3.748
_refine_diff_density_min -0.984
_refine_diff_density_rms 0.198
_refine_ls_extinction_method none
_refine_ls_goodness_of_fit_ref 1.232
_refine_ls_hydrogen_treatment constr
_refine_ls_matrix_type full
_refine_ls_number_parameters 364
_refine_ls_number_reflns 5881
_refine_ls_number_restraints 15
_refine_ls_restrained_S_all 1.250
_refine_ls_R_factor_all 0.1204
_refine_ls_R_factor_gt 0.0997
_refine_ls_shift/su_max 0.001
_refine_ls_shift/su_mean 0.000
_refine_ls_structure_factor_coef Fsqd
_refine_ls_weighting_details 'calc w=1/[\s^2^(Fo^2^)+(0.2000P)^2^+0.0000P] where P=(Fo^2^+2Fc^2^)/3'
_refine_ls_weighting_scheme calc
_refine_ls_wR_factor_gt 0.2924
_refine_ls_wR_factor_ref 0.3151
_reflns_number_gt 3909
_reflns_number_total 5881
_reflns_threshold_expression >2sigma(I)
_cod_data_source_file c2dt30078h.txt
_cod_data_source_block 4
_cod_depositor_comments
;
The following automatic conversions were performed:

'_symmetry_cell_setting' value 'Orthorhombic' changed to
'orthorhombic' according to
/home/saulius/struct/CIF-dictionaries/cif_core.dic dictionary named
'cif_core.dic' version 2.4.1 from 2010-06-29.

Automatic conversion script
Id: cif_fix_values 1891 2012-01-12 08:04:46Z andrius 
;
_cod_original_sg_symbol_H-M 'p n n a'
_cod_database_code 7019247

loop_
_symmetry_equiv_pos_as_xyz
'x, y, z'
'-x+1/2, -y, z'
'-x+1/2, y+1/2, -z+1/2'
'x, -y+1/2, -z+1/2'
'-x, -y, -z'
'x-1/2, y, -z'
'x-1/2, -y-1/2, z-1/2'
'-x, y-1/2, z-1/2'

loop_
_atom_site_label
_atom_site_type_symbol
_atom_site_fract_x
_atom_site_fract_y
_atom_site_fract_z
_atom_site_U_iso_or_equiv
_atom_site_adp_type
_atom_site_occupancy
_atom_site_symmetry_multiplicity
_atom_site_calc_flag
_atom_site_refinement_flags
_atom_site_disorder_assembly
_atom_site_disorder_group
S2 S 0.3776(6) 0.1821(7) 0.1511(4) 0.180(4) Uani 0.652(6) 1 d P A 1
O32 O 0.3835(7) 0.1968(11) 0.0769(8) 0.133(6) Uiso 0.652(6) 1 d PD A 1
O30 O 0.4026(8) 0.2595(8) 0.1936(8) 0.078(5) Uani 0.652(6) 1 d PD A 1
O33 O 0.3131(9) 0.1655(16) 0.1630(10) 0.188(9) Uiso 0.652(6) 1 d PD A 1
O31 O 0.3986(9) 0.0907(14) 0.1648(11) 0.171(9) Uiso 0.652(6) 1 d PD A 1
S2' S 0.4449(9) 0.1757(11) 0.1507(8) 0.180(4) Uani 0.348(6) 1 d PD A 2
O33' O 0.5062(10) 0.176(2) 0.1487(16) 0.176(12) Uiso 0.348(6) 1 d PD A 2
O31' O 0.4330(16) 0.0872(16) 0.1740(17) 0.176(12) Uiso 0.348(6) 1 d PD A 2
O32' O 0.4255(14) 0.187(2) 0.0872(10) 0.147(13) Uiso 0.348(6) 1 d PD A 2
O30' O 0.4153(12) 0.2498(11) 0.1819(11) 0.050(9) Uiso 0.348(6) 1 d PD A 2
O20 O 0.3131(6) 0.2433(7) 0.0070(5) 0.144(3) Uani 1 1 d D . .
Cu1 Cu 0.40876(4) 0.40762(8) 0.14797(5) 0.0393(4) Uani 1 1 d D . .
Cu2 Cu 0.47794(4) 0.39480(7) 0.01801(4) 0.0383(4) Uani 1 1 d D . .
Cu3 Cu 0.34072(4) 0.40700(8) 0.01680(5) 0.0425(4) Uani 1 1 d D . .
S4 S 0.40910(8) 0.59314(15) 0.05561(11) 0.0388(6) Uani 1 1 d . . .
N5 N 0.4378(3) 0.3881(4) -0.0576(3) 0.0363(16) Uani 1 1 d . A .
N2 N 0.3007(3) 0.3993(4) 0.0934(3) 0.0393(17) Uani 1 1 d . A .
N8 N 0.5174(3) 0.3968(5) 0.0950(3) 0.0415(18) Uani 1 1 d . A .
N4 N 0.3826(3) 0.3904(5) -0.0592(3) 0.0472(19) Uani 1 1 d . A .
N1 N 0.3275(3) 0.3986(5) 0.1468(3) 0.0399(18) Uani 1 1 d . A .
N3 N 0.2426(3) 0.3749(5) 0.1646(3) 0.0415(17) Uani 1 1 d . A .
N7 N 0.4895(3) 0.3974(4) 0.1479(3) 0.0382(17) Uani 1 1 d . A .
N9 N 0.5755(3) 0.3774(6) 0.1678(4) 0.051(2) Uani 1 1 d . A .
N6 N 0.4091(3) 0.3765(6) -0.1498(4) 0.062(3) Uani 1 1 d . A .
C2 C 0.2485(3) 0.3856(6) 0.1063(4) 0.043(2) Uani 1 1 d . . .
H2 H 0.2203 0.3838 0.0785 0.052 Uiso 1 1 calc R A .
C6 C 0.5251(3) 0.3857(6) 0.1904(4) 0.047(2) Uani 1 1 d . . .
H6 H 0.5167 0.3833 0.2308 0.057 Uiso 1 1 calc R A .
C4 C 0.4526(4) 0.3838(6) -0.1133(4) 0.047(2) Uani 1 1 d . . .
H4 H 0.4886 0.3854 -0.1263 0.057 Uiso 1 1 calc R A .
C1 C 0.2938(3) 0.3848(7) 0.1885(4) 0.054(3) Uani 1 1 d . . .
H1 H 0.3024 0.3818 0.2289 0.065 Uiso 1 1 calc R A .
C3 C 0.3662(4) 0.3854(6) -0.1133(4) 0.054(3) Uani 1 1 d . . .
H3 H 0.3300 0.3876 -0.1255 0.065 Uiso 1 1 calc R A .
C5 C 0.5702(4) 0.3846(5) 0.1084(4) 0.039(2) Uani 1 1 d . . .
H5 H 0.5985 0.3815 0.0809 0.047 Uiso 1 1 calc R A .
O2 O 0.4571(2) 0.5578(4) 0.0235(2) 0.0418(14) Uani 1 1 d . . .
O1 O 0.3603(2) 0.5565(4) 0.0263(3) 0.0515(16) Uani 1 1 d . A .
O3 O 0.4127(2) 0.5603(5) 0.1164(3) 0.0544(17) Uani 1 1 d . A .
O4 O 0.4094(2) 0.6911(4) 0.0522(3) 0.063(2) Uani 1 1 d . A .
C9 C 0.6262(3) 0.3585(7) 0.2018(4) 0.054(3) Uani 1 1 d . . .
H9A H 0.6284 0.3984 0.2363 0.065 Uiso 1 1 calc R A .
H9B H 0.6578 0.3694 0.1768 0.065 Uiso 1 1 calc R . .
C10 C 0.6254(3) 0.2627(7) 0.2214(4) 0.049(2) Uani 1 1 d . . .
H10 H 0.6248 0.2175 0.1923 0.059 Uiso 1 1 calc R . .
C14 C 0.4103(4) 0.3681(9) -0.2156(4) 0.068(3) Uani 1 1 d . . .
H14A H 0.3779 0.3960 -0.2324 0.082 Uiso 1 1 calc R A .
H14B H 0.4418 0.3998 -0.2312 0.082 Uiso 1 1 calc R . .
O7 O 0.40870(18) 0.3695(4) 0.0620(2) 0.0341(13) Uani 1 1 d . A .
C12 C 0.4125(6) 0.2733(8) -0.2326(5) 0.133(8) Uani 1 1 d . . .
H12 H 0.4150 0.2399 -0.1975 0.159 Uiso 1 1 calc R . .
S1 S 0.2500 0.5000 -0.06351(15) 0.0678(11) Uani 1 2 d S . .
O8 O 0.2727(2) 0.4288(5) -0.0247(3) 0.0626(19) Uani 1 1 d . A .
O9 O 0.2065(3) 0.4585(6) -0.0993(3) 0.097(3) Uani 1 1 d . A .
O10 O 0.4986(6) 0.2360(7) 0.0102(5) 0.144(3) Uani 1 1 d D A .
O5 O 0.4077(2) 0.4586(5) 0.2291(3) 0.063(2) Uani 1 1 d . A .
C8 C 0.1925(3) 0.2610(6) 0.2220(4) 0.049(2) Uani 1 1 d . . .
H8 H 0.1931 0.2140 0.1941 0.059 Uiso 1 1 calc R . .
C7 C 0.1916(3) 0.3557(7) 0.1991(4) 0.053(3) Uani 1 1 d . . .
H7A H 0.1886 0.3980 0.2322 0.064 Uiso 1 1 calc R A .
H7B H 0.1602 0.3642 0.1734 0.064 Uiso 1 1 calc R . .

loop_
_atom_site_aniso_label
_atom_site_aniso_U_11
_atom_site_aniso_U_22
_atom_site_aniso_U_33
_atom_site_aniso_U_23
_atom_site_aniso_U_13
_atom_site_aniso_U_12
S2 0.253(12) 0.135(7) 0.151(7) 0.022(5) 0.035(8) -0.016(7)
O30 0.083(12) 0.056(8) 0.095(12) 0.012(7) 0.033(9) 0.000(6)
S2' 0.253(12) 0.135(7) 0.151(7) 0.022(5) 0.035(8) -0.016(7)
O20 0.192(10) 0.104(6) 0.136(7) 0.000(5) 0.015(5) 0.003(5)
Cu1 0.0293(7) 0.0620(8) 0.0266(7) 0.0013(5) 0.0020(4) -0.0005(4)
Cu2 0.0295(7) 0.0594(8) 0.0261(7) 0.0019(4) 0.0017(4) 0.0012(4)
Cu3 0.0284(7) 0.0681(8) 0.0311(7) 0.0054(5) 0.0010(4) -0.0022(5)
S4 0.0350(13) 0.0445(13) 0.0367(13) 0.0006(9) 0.0066(9) 0.0062(9)
N5 0.029(4) 0.045(4) 0.035(4) -0.001(3) 0.009(3) -0.006(3)
N2 0.027(4) 0.054(4) 0.037(4) 0.007(3) 0.003(3) -0.004(3)
N8 0.030(4) 0.061(5) 0.034(4) 0.003(3) 0.003(3) 0.005(3)
N4 0.029(4) 0.074(5) 0.038(5) -0.018(4) 0.000(3) 0.002(3)
N1 0.033(4) 0.060(5) 0.026(4) 0.010(3) 0.002(3) -0.002(3)
N3 0.032(4) 0.063(5) 0.030(4) 0.017(3) 0.001(3) -0.002(3)
N7 0.042(4) 0.052(4) 0.020(4) 0.007(3) 0.004(3) 0.010(3)
N9 0.040(4) 0.070(5) 0.044(5) 0.023(4) -0.010(4) 0.000(4)
N6 0.081(7) 0.054(5) 0.050(6) -0.004(4) -0.007(5) -0.006(4)
C2 0.020(4) 0.059(6) 0.050(6) 0.007(4) -0.004(4) -0.006(4)
C6 0.033(5) 0.076(6) 0.032(5) 0.018(4) 0.008(4) -0.003(4)
C4 0.055(6) 0.051(5) 0.037(5) -0.008(4) -0.001(5) 0.002(4)
C1 0.035(5) 0.090(7) 0.037(5) 0.020(5) -0.003(4) 0.013(5)
C3 0.055(6) 0.067(6) 0.039(6) -0.016(5) 0.014(5) -0.002(5)
C5 0.037(5) 0.045(5) 0.036(5) 0.006(4) 0.004(4) 0.001(4)
O2 0.040(3) 0.050(3) 0.036(3) 0.003(3) 0.013(3) -0.001(3)
O1 0.032(3) 0.056(4) 0.066(4) 0.000(3) -0.005(3) 0.003(3)
O3 0.067(5) 0.057(4) 0.039(4) -0.006(3) 0.012(3) 0.003(3)
O4 0.071(5) 0.045(4) 0.073(5) 0.001(3) 0.020(3) 0.003(3)
C9 0.023(4) 0.090(7) 0.050(5) 0.027(5) -0.002(4) 0.002(4)
C10 0.032(5) 0.071(6) 0.044(5) 0.014(5) 0.006(4) 0.007(4)
C14 0.076(8) 0.108(9) 0.021(5) -0.021(6) -0.003(4) 0.004(6)
O7 0.032(3) 0.048(3) 0.023(3) 0.001(3) 0.000(2) -0.002(2)
C12 0.33(3) 0.052(8) 0.020(6) -0.014(5) -0.006(8) -0.013(9)
S1 0.050(2) 0.117(3) 0.0367(19) 0.000 0.000 0.018(2)
O8 0.035(3) 0.104(5) 0.048(4) 0.026(4) -0.011(3) -0.005(3)
O9 0.105(6) 0.118(7) 0.067(5) -0.040(5) -0.049(5) 0.036(5)
O10 0.192(10) 0.104(6) 0.136(7) 0.000(5) 0.015(5) 0.003(5)
O5 0.065(4) 0.094(6) 0.030(4) -0.014(4) 0.006(3) -0.004(3)
C8 0.036(5) 0.062(6) 0.048(5) 0.016(5) 0.000(4) 0.004(4)
C7 0.022(4) 0.087(7) 0.051(5) 0.032(5) -0.002(4) 0.008(4)

loop_
_atom_type_symbol
_atom_type_description
_atom_type_scat_dispersion_real
_atom_type_scat_dispersion_imag
_atom_type_scat_source
C C 0.0033 0.0016 'International Tables Vol C Tables 4.2.6.8 and 6.1.1.4'
H H 0.0000 0.0000 'International Tables Vol C Tables 4.2.6.8 and 6.1.1.4'
N N 0.0061 0.0033 'International Tables Vol C Tables 4.2.6.8 and 6.1.1.4'
O O 0.0106 0.0060 'International Tables Vol C Tables 4.2.6.8 and 6.1.1.4'
S S 0.1246 0.1234 'International Tables Vol C Tables 4.2.6.8 and 6.1.1.4'
Cu Cu 0.3201 1.2651 'International Tables Vol C Tables 4.2.6.8 and 6.1.1.4'

loop_
_geom_angle_atom_site_label_1
_geom_angle_atom_site_label_2
_geom_angle_atom_site_label_3
_geom_angle
_geom_angle_site_symmetry_1
_geom_angle_site_symmetry_3
O31 S2 O33 99.9(12) . .
O31 S2 O32 107.0(12) . .
O33 S2 O32 105.4(13) . .
O31 S2 O30 112.8(13) . .
O33 S2 O30 112.6(12) . .
O32 S2 O30 117.5(10) . .
S2 O30 Cu1 114.3(10) . .
O31' S2' O33' 102(2) . .
O31' S2' O30' 113.3(18) . .
O33' S2' O30' 120(2) . .
O31' S2' O32' 113(2) . .
O33' S2' O32' 106.7(18) . .
O30' S2' O32' 101.9(18) . .
S2' O30' Cu1 125.5(13) . .
O5 Cu1 N7 92.5(2) . .
O5 Cu1 N1 91.4(2) . .
N7 Cu1 N1 171.8(3) . .
O5 Cu1 O7 173.7(3) . .
N7 Cu1 O7 88.8(2) . .
N1 Cu1 O7 88.2(2) . .
O5 Cu1 O3 85.1(3) . .
N7 Cu1 O3 91.7(2) . .
N1 Cu1 O3 95.8(2) . .
O7 Cu1 O3 88.7(2) . .
O5 Cu1 O30 87.2(5) . .
N7 Cu1 O30 89.7(5) . .
N1 Cu1 O30 83.3(5) . .
O7 Cu1 O30 99.0(5) . .
O3 Cu1 O30 172.3(5) . .
O5 Cu1 O30' 94.3(6) . .
N7 Cu1 O30' 82.2(7) . .
N1 Cu1 O30' 90.4(7) . .
O7 Cu1 O30' 92.0(6) . .
O3 Cu1 O30' 173.8(7) . .
O30 Cu1 O30' 10.1(7) . .
N5 Cu2 O2 91.0(2) . 5_665
N5 Cu2 N8 177.8(3) . .
O2 Cu2 N8 90.5(3) 5_665 .
N5 Cu2 O7 89.4(2) . .
O2 Cu2 O7 170.0(2) 5_665 .
N8 Cu2 O7 89.4(2) . .
N5 Cu2 O10 89.7(4) . .
O2 Cu2 O10 97.9(4) 5_665 .
N8 Cu2 O10 88.6(4) . .
O7 Cu2 O10 92.0(4) . .
O8 Cu3 N2 89.8(3) . .
O8 Cu3 N4 93.2(3) . .
N2 Cu3 N4 169.7(3) . .
O8 Cu3 O7 173.4(3) . .
N2 Cu3 O7 87.7(2) . .
N4 Cu3 O7 88.2(3) . .
O8 Cu3 O1 93.9(3) . .
N2 Cu3 O1 94.6(3) . .
N4 Cu3 O1 95.1(3) . .
O7 Cu3 O1 92.3(2) . .
O4 S4 O3 112.5(4) . .
O4 S4 O1 110.2(4) . .
O3 S4 O1 110.4(4) . .
O4 S4 O2 108.7(3) . .
O3 S4 O2 107.0(3) . .
O1 S4 O2 107.8(4) . .
C4 N5 N4 104.8(7) . .
C4 N5 Cu2 133.6(6) . .
N4 N5 Cu2 121.6(5) . .
C2 N2 N1 105.9(7) . .
C2 N2 Cu3 132.4(6) . .
N1 N2 Cu3 121.3(5) . .
C5 N8 N7 106.9(7) . .
C5 N8 Cu2 131.8(6) . .
N7 N8 Cu2 120.6(5) . .
C3 N4 N5 109.7(7) . .
C3 N4 Cu3 130.5(7) . .
N5 N4 Cu3 119.6(5) . .
C1 N1 N2 109.5(7) . .
C1 N1 Cu1 130.8(6) . .
N2 N1 Cu1 119.5(5) . .
C2 N3 C1 105.7(7) . .
C2 N3 C7 128.5(7) . .
C1 N3 C7 125.8(7) . .
C6 N7 N8 107.2(7) . .
C6 N7 Cu1 132.6(5) . .
N8 N7 Cu1 120.0(5) . .
C5 N9 C6 106.0(7) . .
C5 N9 C9 127.3(8) . .
C6 N9 C9 126.6(8) . .
C4 N6 C3 104.3(9) . .
C4 N6 C14 126.5(9) . .
C3 N6 C14 129.1(9) . .
N2 C2 N3 109.7(7) . .
N2 C2 H2 125.1 . .
N3 C2 H2 125.1 . .
N7 C6 N9 110.8(7) . .
N7 C6 H6 124.6 . .
N9 C6 H6 124.6 . .
N5 C4 N6 111.3(9) . .
N5 C4 H4 124.4 . .
N6 C4 H4 124.4 . .
N1 C1 N3 109.2(8) . .
N1 C1 H1 125.4 . .
N3 C1 H1 125.4 . .
N4 C3 N6 109.6(9) . .
N4 C3 H3 125.2 . .
N6 C3 H3 125.2 . .
N9 C5 N8 109.1(8) . .
N9 C5 H5 125.4 . .
N8 C5 H5 125.4 . .
S4 O2 Cu2 138.7(4) . 5_665
S4 O1 Cu3 124.9(4) . .
S4 O3 Cu1 126.7(4) . .
N9 C9 C10 108.6(7) . .
N9 C9 H9A 110.0 . .
C10 C9 H9A 110.0 . .
N9 C9 H9B 110.0 . .
C10 C9 H9B 110.0 . .
H9A C9 H9B 108.3 . .
C10 C10 C9 123.5(12) 4 .
C10 C10 H10 118.3 4 .
C9 C10 H10 118.3 . .
C12 C14 N6 110.2(10) . .
C12 C14 H14A 109.6 . .
N6 C14 H14A 109.6 . .
C12 C14 H14B 109.6 . .
N6 C14 H14B 109.6 . .
H14A C14 H14B 108.1 . .
Cu2 O7 Cu1 114.9(2) . .
Cu2 O7 Cu3 113.8(3) . .
Cu1 O7 Cu3 113.9(2) . .
C12 C12 C14 146.7(18) 4_554 .
C12 C12 H12 106.7 4_554 .
C14 C12 H12 106.7 . .
O9 S1 O9 113.8(7) . 2_565
O9 S1 O8 109.9(4) . 2_565
O9 S1 O8 107.8(5) 2_565 2_565
O9 S1 O8 107.8(5) . .
O9 S1 O8 109.9(4) 2_565 .
O8 S1 O8 107.5(6) 2_565 .
S1 O8 Cu3 136.7(4) . .
C8 C8 C7 124.7(12) 4 .
C8 C8 H8 117.7 4 .
C7 C8 H8 117.7 . .
C8 C7 N3 110.0(7) . .
C8 C7 H7A 109.7 . .
N3 C7 H7A 109.7 . .
C8 C7 H7B 109.7 . .
N3 C7 H7B 109.7 . .
H7A C7 H7B 108.2 . .

loop_
_geom_bond_atom_site_label_1
_geom_bond_atom_site_label_2
_geom_bond_distance
_geom_bond_site_symmetry_2
S2 O31 1.47(2) .
S2 O33 1.62(2) .
S2 O32 1.683(19) .
S2 O30 1.60(2) .
O30 Cu1 2.407(10) .
S2' O31' 1.430(17) .
S2' O33' 1.507(17) .
S2' O30' 1.484(16) .
S2' O32' 1.510(17) .
O30' Cu1 2.443(15) .
Cu1 O5 1.966(6) .
Cu1 N7 1.989(7) .
Cu1 N1 2.001(7) .
Cu1 O7 2.004(5) .
Cu1 O3 2.352(7) .
Cu2 N5 1.962(7) .
Cu2 O2 1.974(5) 5_665
Cu2 N8 1.978(7) .
Cu2 O7 2.001(5) .
Cu2 O10 2.393(10) .
Cu3 O8 1.938(6) .
Cu3 N2 1.981(7) .
Cu3 N4 2.003(7) .
Cu3 O7 2.029(5) .
Cu3 O1 2.257(6) .
S4 O4 1.441(7) .
S4 O3 1.447(7) .
S4 O1 1.469(6) .
S4 O2 1.475(6) .
N5 C4 1.301(11) .
N5 N4 1.358(11) .
N2 C2 1.331(10) .
N2 N1 1.364(10) .
N8 C5 1.344(11) .
N8 N7 1.369(9) .
N4 C3 1.280(12) .
N1 C1 1.264(11) .
N3 C2 1.324(11) .
N3 C1 1.376(11) .
N3 C7 1.497(10) .
N7 C6 1.304(10) .
N9 C5 1.341(11) .
N9 C6 1.345(11) .
N9 C9 1.486(11) .
N6 C4 1.350(12) .
N6 C3 1.340(12) .
N6 C14 1.479(13) .
C2 H2 0.9300 .
C6 H6 0.9300 .
C4 H4 0.9300 .
C1 H1 0.9300 .
C3 H3 0.9300 .
C5 H5 0.9300 .
O2 Cu2 1.974(5) 5_665
C9 C10 1.474(13) .
C9 H9A 0.9700 .
C9 H9B 0.9700 .
C10 C10 1.334(17) 4
C10 H10 0.9300 .
C14 C12 1.444(16) .
C14 H14A 0.9700 .
C14 H14B 0.9700 .
C12 C12 1.04(2) 4_554
C12 H12 0.9300 .
S1 O9 1.469(7) .
S1 O9 1.469(8) 2_565
S1 O8 1.470(7) 2_565
S1 O8 1.470(7) .
C8 C8 1.297(17) 4
C8 C7 1.483(12) .
C8 H8 0.9300 .
C7 H7A 0.9700 .
C7 H7B 0.9700 .

loop_
_geom_torsion_atom_site_label_1
_geom_torsion_atom_site_label_2
_geom_torsion_atom_site_label_3
_geom_torsion_atom_site_label_4
_geom_torsion
_geom_torsion_site_symmetry_1
_geom_torsion_site_symmetry_4
O31 S2 O30 Cu1 150.5(12) . .
O33 S2 O30 Cu1 -97.4(12) . .
O32 S2 O30 Cu1 25.4(16) . .
O31' S2' O30' Cu1 -168(2) . .
O33' S2' O30' Cu1 70(3) . .
O32' S2' O30' Cu1 -47(3) . .
S2 O30 Cu1 O5 156.2(11) . .
S2 O30 Cu1 N7 -111.3(10) . .
S2 O30 Cu1 N1 64.5(10) . .
S2 O30 Cu1 O7 -22.6(11) . .
S2 O30 Cu1 O3 148(3) . .
S2 O30 Cu1 O30' -70(6) . .
S2' O30' Cu1 O5 -147(2) . .
S2' O30' Cu1 N7 -55(2) . .
S2' O30' Cu1 N1 122(2) . .
S2' O30' Cu1 O7 34(2) . .
S2' O30' Cu1 O3 -63(7) . .
S2' O30' Cu1 O30 167(9) . .
O2 Cu2 N5 C4 21.7(8) 5_665 .
N8 Cu2 N5 C4 -112(7) . .
O7 Cu2 N5 C4 -168.2(8) . .
O10 Cu2 N5 C4 -76.2(8) . .
O2 Cu2 N5 N4 -155.9(6) 5_665 .
N8 Cu2 N5 N4 70(7) . .
O7 Cu2 N5 N4 14.2(5) . .
O10 Cu2 N5 N4 106.2(6) . .
O8 Cu3 N2 C2 18.3(8) . .
N4 Cu3 N2 C2 -88.7(17) . .
O7 Cu3 N2 C2 -155.5(8) . .
O1 Cu3 N2 C2 112.3(8) . .
O8 Cu3 N2 N1 -169.0(6) . .
N4 Cu3 N2 N1 83.9(17) . .
O7 Cu3 N2 N1 17.1(6) . .
O1 Cu3 N2 N1 -75.1(6) . .
N5 Cu2 N8 C5 102(7) . .
O2 Cu2 N8 C5 -31.8(8) 5_665 .
O7 Cu2 N8 C5 158.2(7) . .
O10 Cu2 N8 C5 66.1(8) . .
N5 Cu2 N8 N7 -67(8) . .
O2 Cu2 N8 N7 159.4(6) 5_665 .
O7 Cu2 N8 N7 -10.6(6) . .
O10 Cu2 N8 N7 -102.7(6) . .
C4 N5 N4 C3 1.5(9) . .
Cu2 N5 N4 C3 179.7(6) . .
C4 N5 N4 Cu3 -175.3(6) . .
Cu2 N5 N4 Cu3 2.9(8) . .
O8 Cu3 N4 C3 -7.5(9) . .
N2 Cu3 N4 C3 99.2(18) . .
O7 Cu3 N4 C3 166.0(8) . .
O1 Cu3 N4 C3 -101.8(8) . .
O8 Cu3 N4 N5 168.5(6) . .
N2 Cu3 N4 N5 -84.7(17) . .
O7 Cu3 N4 N5 -17.9(6) . .
O1 Cu3 N4 N5 74.3(6) . .
C2 N2 N1 C1 0.4(9) . .
Cu3 N2 N1 C1 -173.9(6) . .
C2 N2 N1 Cu1 175.4(5) . .
Cu3 N2 N1 Cu1 1.1(8) . .
O5 Cu1 N1 C1 -31.3(9) . .
N7 Cu1 N1 C1 87(2) . .
O7 Cu1 N1 C1 155.0(9) . .
O3 Cu1 N1 C1 -116.5(8) . .
O30 Cu1 N1 C1 55.7(9) . .
O30' Cu1 N1 C1 63.0(10) . .
O5 Cu1 N1 N2 155.0(6) . .
N7 Cu1 N1 N2 -87(2) . .
O7 Cu1 N1 N2 -18.8(6) . .
O3 Cu1 N1 N2 69.7(6) . .
O30 Cu1 N1 N2 -118.0(7) . .
O30' Cu1 N1 N2 -110.8(8) . .
C5 N8 N7 C6 -0.1(9) . .
Cu2 N8 N7 C6 171.1(6) . .
C5 N8 N7 Cu1 -176.9(5) . .
Cu2 N8 N7 Cu1 -5.6(8) . .
O5 Cu1 N7 C6 28.6(8) . .
N1 Cu1 N7 C6 -90(2) . .
O7 Cu1 N7 C6 -157.5(8) . .
O3 Cu1 N7 C6 113.9(8) . .
O30 Cu1 N7 C6 -58.5(9) . .
O30' Cu1 N7 C6 -65.3(10) . .
O5 Cu1 N7 N8 -155.6(6) . .
N1 Cu1 N7 N8 86(2) . .
O7 Cu1 N7 N8 18.2(6) . .
O3 Cu1 N7 N8 -70.4(6) . .
O30 Cu1 N7 N8 117.2(7) . .
O30' Cu1 N7 N8 110.4(8) . .
N1 N2 C2 N3 -1.2(9) . .
Cu3 N2 C2 N3 172.3(6) . .
C1 N3 C2 N2 1.4(10) . .
C7 N3 C2 N2 -178.4(8) . .
N8 N7 C6 N9 0.1(10) . .
Cu1 N7 C6 N9 176.2(6) . .
C5 N9 C6 N7 0.0(10) . .
C9 N9 C6 N7 -176.6(8) . .
N4 N5 C4 N6 -4.5(9) . .
Cu2 N5 C4 N6 177.6(6) . .
C3 N6 C4 N5 5.7(11) . .
C14 N6 C4 N5 -178.6(9) . .
N2 N1 C1 N3 0.4(10) . .
Cu1 N1 C1 N3 -173.8(6) . .
C2 N3 C1 N1 -1.2(11) . .
C7 N3 C1 N1 178.7(8) . .
N5 N4 C3 N6 2.0(10) . .
Cu3 N4 C3 N6 178.4(7) . .
C4 N6 C3 N4 -4.6(11) . .
C14 N6 C3 N4 179.8(10) . .
C6 N9 C5 N8 -0.1(10) . .
C9 N9 C5 N8 176.4(8) . .
N7 N8 C5 N9 0.1(9) . .
Cu2 N8 C5 N9 -169.8(6) . .
O4 S4 O2 Cu2 4.3(7) . 5_665
O3 S4 O2 Cu2 -117.5(5) . 5_665
O1 S4 O2 Cu2 123.8(5) . 5_665
O4 S4 O1 Cu3 178.4(4) . .
O3 S4 O1 Cu3 -56.8(5) . .
O2 S4 O1 Cu3 59.8(5) . .
O8 Cu3 O1 S4 179.7(4) . .
N2 Cu3 O1 S4 89.5(5) . .
N4 Cu3 O1 S4 -86.8(5) . .
O7 Cu3 O1 S4 1.6(4) . .
O4 S4 O3 Cu1 176.2(4) . .
O1 S4 O3 Cu1 52.6(5) . .
O2 S4 O3 Cu1 -64.5(5) . .
O5 Cu1 O3 S4 -172.9(4) . .
N7 Cu1 O3 S4 94.8(4) . .
N1 Cu1 O3 S4 -82.0(4) . .
O7 Cu1 O3 S4 6.1(4) . .
O30 Cu1 O3 S4 -165(3) . .
O30' Cu1 O3 S4 102(6) . .
C5 N9 C9 C10 -103.4(10) . .
C6 N9 C9 C10 72.4(12) . .
N9 C9 C10 C10 -117.8(6) . 4
C4 N6 C14 C12 90.1(13) . .
C3 N6 C14 C12 -95.3(13) . .
N5 Cu2 O7 Cu1 -159.2(3) . .
O2 Cu2 O7 Cu1 -67.0(13) 5_665 .
N8 Cu2 O7 Cu1 22.6(3) . .
O10 Cu2 O7 Cu1 111.2(4) . .
N5 Cu2 O7 Cu3 -25.4(3) . .
O2 Cu2 O7 Cu3 66.7(13) 5_665 .
N8 Cu2 O7 Cu3 156.4(3) . .
O10 Cu2 O7 Cu3 -115.1(4) . .
O5 Cu1 O7 Cu2 77(2) . .
N7 Cu1 O7 Cu2 -24.5(3) . .
N1 Cu1 O7 Cu2 163.1(3) . .
O3 Cu1 O7 Cu2 67.3(3) . .
O30 Cu1 O7 Cu2 -114.0(5) . .
O30' Cu1 O7 Cu2 -106.6(7) . .
O5 Cu1 O7 Cu3 -57(2) . .
N7 Cu1 O7 Cu3 -158.2(3) . .
N1 Cu1 O7 Cu3 29.3(3) . .
O3 Cu1 O7 Cu3 -66.5(3) . .
O30 Cu1 O7 Cu3 112.3(5) . .
O30' Cu1 O7 Cu3 119.7(7) . .
O8 Cu3 O7 Cu2 129(2) . .
N2 Cu3 O7 Cu2 -163.2(3) . .
N4 Cu3 O7 Cu2 26.3(3) . .
O1 Cu3 O7 Cu2 -68.7(3) . .
O8 Cu3 O7 Cu1 -97(2) . .
N2 Cu3 O7 Cu1 -28.9(3) . .
N4 Cu3 O7 Cu1 160.6(3) . .
O1 Cu3 O7 Cu1 65.5(3) . .
N6 C14 C12 C12 176.3(8) . 4_554
O9 S1 O8 Cu3 156.6(6) . .
O9 S1 O8 Cu3 32.0(8) 2_565 .
O8 S1 O8 Cu3 -85.0(7) 2_565 .
N2 Cu3 O8 S1 122.4(7) . .
N4 Cu3 O8 S1 -67.5(7) . .
O7 Cu3 O8 S1 -169.5(18) . .
O1 Cu3 O8 S1 27.8(7) . .
C8 C8 C7 N3 117.0(6) 4 .
C2 N3 C7 C8 108.9(10) . .
C1 N3 C7 C8 -70.9(12) . .

loop_
_platon_squeeze_void_nr
_platon_squeeze_void_average_x
_platon_squeeze_void_average_y
_platon_squeeze_void_average_z
_platon_squeeze_void_volume
_platon_squeeze_void_count_electrons
1 -0.001 -0.019 -0.009 3409.0 1037.5
